data_2233180
loop_
_publ_author_name
'Siddegowda, M. S.'
'Butcher, Ray J.'
'Y\?ild\?ir\?im, Sema Ozturk'
'Akkurt, Mehmet'
'Yathirajan, H. S.'
'Ramesha, A. R.'

_publ_section_title
;
 3,3-Dimethyl-2-benzofuran-1(3<i>H</i>)-one
;
_journal_coeditor_code HB6560
_journal_issue 1
_journal_name_full 'Acta Crystallographica Section E'
_journal_page_first o113
_journal_paper_doi 10.1107/S1600536811052913
_journal_volume 68
_journal_year 2012
_chemical_formula_iupac 'C10 H10 O2'
_chemical_formula_moiety 'C10 H10 O2'
_chemical_formula_sum 'C10 H10 O2'
_chemical_formula_weight 162.18
_chemical_name_systematic
;
3,3-Dimethyl-2-benzofuran-1(3<i>H</i>)-one
;
_space_group_IT_number 62
_symmetry_cell_setting orthorhombic
_symmetry_space_group_name_Hall '-P 2ac 2n'
_symmetry_space_group_name_H-M 'P n m a'
_atom_sites_solution_hydrogens geom
_atom_sites_solution_primary direct
_atom_sites_solution_secondary difmap
_cell_angle_alpha 90
_cell_angle_beta 90
_cell_angle_gamma 90
_cell_formula_units_Z 4
_cell_length_a 14.3537(9)
_cell_length_b 7.0069(5)
_cell_length_c 8.2605(5)
_cell_measurement_reflns_used 1444
_cell_measurement_temperature 123(2)
_cell_measurement_theta_max 35.15
_cell_measurement_theta_min 2.83
_cell_volume 830.80(9)
_computing_cell_refinement '<i>CrysAlis PRO</i> (Oxford Diffraction, 2007)'
_computing_data_collection '<i>CrysAlis PRO</i> (Oxford Diffraction, 2007)'
_computing_data_reduction '<i>CrysAlis RED</i> (Oxford Diffraction, 2007)'
_computing_molecular_graphics '<i>ORTEP-3</i> (Farrugia, 1997)'
_computing_publication_material '<i>WinGX</i> (Farrugia, 1999) and <i>PLATON</i> (Spek, 2009)'
_computing_structure_refinement 'SHELXL97 (Sheldrick, 2008)'
_computing_structure_solution 'SHELXS97 (Sheldrick, 2008)'
_diffrn_ambient_temperature 123(2)
_diffrn_detector_area_resol_mean 10.5081
_diffrn_measured_fraction_theta_full 1.000
_diffrn_measured_fraction_theta_max 0.925
_diffrn_measurement_device_type 'Oxford Diffraction Xcalibur Ruby Gemini'
_diffrn_measurement_method '\w scans'
_diffrn_radiation_monochromator graphite
_diffrn_radiation_source 'Enhance (Mo) X-ray Source'
_diffrn_radiation_type MoK\a
_diffrn_radiation_wavelength 0.71073
_diffrn_reflns_av_R_equivalents 0.0000
_diffrn_reflns_av_sigmaI/netI 0.0388
_diffrn_reflns_limit_h_max 22
_diffrn_reflns_limit_h_min 0
_diffrn_reflns_limit_k_max 11
_diffrn_reflns_limit_k_min 0
_diffrn_reflns_limit_l_max 13
_diffrn_reflns_limit_l_min 0
_diffrn_reflns_number 1840
_diffrn_reflns_reduction_process
;
;
_diffrn_reflns_theta_full 25.50
_diffrn_reflns_theta_max 35.24
_diffrn_reflns_theta_min 2.84
_exptl_absorpt_coefficient_mu 0.090
_exptl_absorpt_correction_T_max 0.974
_exptl_absorpt_correction_T_min 0.952
_exptl_absorpt_correction_type refdelf
_exptl_absorpt_process_details '(XABS2; Parkin <i>et al.</i>, 1995)'
_exptl_crystal_colour colourless
_exptl_crystal_density_diffrn 1.297
_exptl_crystal_density_method 'Not Measured'
_exptl_crystal_description Prism
_exptl_crystal_F_000 344
_exptl_crystal_size_max 0.55
_exptl_crystal_size_mid 0.44
_exptl_crystal_size_min 0.30
_refine_diff_density_max 0.337
_refine_diff_density_min -0.304
_refine_ls_extinction_method none
_refine_ls_goodness_of_fit_ref 1.085
_refine_ls_hydrogen_treatment constr
_refine_ls_matrix_type full
_refine_ls_number_parameters 71
_refine_ls_number_reflns 1840
_refine_ls_number_restraints 0
_refine_ls_restrained_S_all 1.085
_refine_ls_R_factor_all 0.0680
_refine_ls_R_factor_gt 0.0522
_refine_ls_shift/su_max 0.000
_refine_ls_shift/su_mean 0.000
_refine_ls_structure_factor_coef Fsqd
_refine_ls_weighting_details 'calc w=1/[\s^2^(Fo^2^)+(0.0591P)^2^+0.0987P] where P=(Fo^2^+2Fc^2^)/3'
_refine_ls_weighting_scheme calc
_refine_ls_wR_factor_gt 0.1244
_refine_ls_wR_factor_ref 0.1334
_reflns_number_gt 1454
_reflns_number_total 1840
_reflns_threshold_expression I>2\s(I)
_cod_data_source_file hb6560.cif
_cod_data_source_block I
_cod_database_code 2233180
_cod_database_fobs_code 2233180

loop_
_symmetry_equiv_pos_site_id
_symmetry_equiv_pos_as_xyz
1 x,y,z
2 1/2-x,-y,1/2+z
3 1/2+x,1/2-y,1/2-z
4 -x,1/2+y,-z
5 -x,-y,-z
6 1/2+x,y,1/2-z
7 1/2-x,1/2+y,1/2+z
8 x,1/2-y,z

loop_
_atom_site_aniso_label
_atom_site_aniso_U_11
_atom_site_aniso_U_22
_atom_site_aniso_U_33
_atom_site_aniso_U_12
_atom_site_aniso_U_13
_atom_site_aniso_U_23
O1 0.0185(4) 0.0326(5) 0.0136(4) 0.0000 -0.0019(4) 0.0000
O2 0.0169(4) 0.0368(6) 0.0242(5) 0.0000 -0.0042(4) 0.0000
C1 0.0169(5) 0.0170(5) 0.0137(5) 0.0000 0.0004(4) 0.0000
C2 0.0176(5) 0.0251(6) 0.0153(5) 0.0000 -0.0002(5) 0.0000
C3 0.0220(6) 0.0270(6) 0.0143(5) 0.0000 -0.0021(5) 0.0000
C4 0.0246(6) 0.0248(6) 0.0131(5) 0.0000 0.0025(5) 0.0000
C5 0.0185(5) 0.0213(5) 0.0177(5) 0.0000 0.0031(5) 0.0000
C6 0.0176(5) 0.0173(5) 0.0147(5) 0.0000 0.0003(4) 0.0000
C7 0.0182(6) 0.0214(5) 0.0172(5) 0.0000 -0.0011(5) 0.0000
C8 0.0164(5) 0.0232(6) 0.0130(5) 0.0000 -0.0007(4) 0.0000
C9 0.0259(5) 0.0244(4) 0.0185(4) -0.0011(4) 0.0028(3) 0.0028(3)

loop_
_atom_site_type_symbol
_atom_site_label
_atom_site_fract_x
_atom_site_fract_y
_atom_site_fract_z
_atom_site_U_iso_or_equiv
_atom_site_thermal_displace_type
_atom_site_calc_flag
_atom_site_refinement_flags
_atom_site_occupancy
O O1 0.99217(7) 0.25000 0.38584(11) 0.0216(3) Uani d S 1.000
O O2 1.13652(7) 0.25000 0.28045(13) 0.0260(3) Uani d S 1.000
C C1 0.90567(9) 0.25000 0.14603(15) 0.0159(3) Uani d S 1.000
C C2 0.83829(9) 0.25000 0.02623(16) 0.0193(3) Uani d S 1.000
C C3 0.86910(10) 0.25000 -0.13404(16) 0.0211(3) Uani d S 1.000
C C4 0.96384(10) 0.25000 -0.17273(16) 0.0208(3) Uani d S 1.000
C C5 1.03071(9) 0.25000 -0.05143(16) 0.0192(3) Uani d S 1.000
C C6 0.99948(9) 0.25000 0.10807(15) 0.0165(3) Uani d S 1.000
C C7 1.05334(9) 0.25000 0.25962(15) 0.0189(3) Uani d S 1.000
C C8 0.89464(9) 0.25000 0.32851(15) 0.0175(3) Uani d S 1.000
C C9 0.84773(7) 0.07067(15) 0.39183(12) 0.0229(3) Uani d . 1.000
H H2 0.77510 0.25000 0.05140 0.0230 Uiso c SR 1.000
H H3 0.82540 0.25000 -0.21720 0.0250 Uiso c SR 1.000
H H4 0.98220 0.25000 -0.28070 0.0250 Uiso c SR 1.000
H H5 1.09400 0.25000 -0.07580 0.0230 Uiso c SR 1.000
H H9A 0.88010 -0.03960 0.35190 0.0340 Uiso c R 1.000
H H9B 0.78420 0.06740 0.35560 0.0340 Uiso c R 1.000
H H9C 0.84920 0.07080 0.50800 0.0340 Uiso c R 1.000

loop_
_atom_type_symbol
_atom_type_description
_atom_type_scat_dispersion_real
_atom_type_scat_dispersion_imag
_atom_type_scat_source
C C 0.0033 0.0016 ' International Tables Vol C Tables 4.2.6.8 and 6.1.1.4'
H H 0.0000 0.0000 ' International Tables Vol C Tables 4.2.6.8 and 6.1.1.4'
O O 0.0106 0.0060 ' International Tables Vol C Tables 4.2.6.8 and 6.1.1.4'

loop_
_geom_angle_atom_site_label_1
_geom_angle_atom_site_label_2
_geom_angle_atom_site_label_3
_geom_angle_site_symmetry_3
_geom_angle
_geom_angle_publ_flag
C7 O1 C8 . 111.41(9) no
C2 C1 C6 . 121.23(12) no
C2 C1 C8 . 129.66(12) no
C6 C1 C8 . 109.11(11) no
C1 C2 C3 . 117.19(12) no
C2 C3 C4 . 121.70(12) no
C3 C4 C5 . 120.54(12) no
C4 C5 C6 . 117.44(12) no
C1 C6 C5 . 121.90(12) no
C1 C6 C7 . 108.59(11) no
C5 C6 C7 . 129.51(12) no
O1 C7 O2 . 121.90(12) no
O1 C7 C6 . 108.20(11) no
O2 C7 C6 . 129.90(12) no
O1 C8 C1 . 102.69(10) no
O1 C8 C9 . 108.04(7) no
O1 C8 C9 8_555 108.04(7) no
C1 C8 C9 . 112.89(7) no
C1 C8 C9 8_555 112.89(7) no
C9 C8 C9 8_555 111.68(10) no
C1 C2 H2 . 121.00 no
C3 C2 H2 . 121.00 no
C2 C3 H3 . 119.00 no
C4 C3 H3 . 119.00 no
C3 C4 H4 . 120.00 no
C5 C4 H4 . 120.00 no
C4 C5 H5 . 121.00 no
C6 C5 H5 . 121.00 no
C8 C9 H9A . 109.00 no
C8 C9 H9B . 109.00 no
C8 C9 H9C . 110.00 no
H9A C9 H9B . 109.00 no
H9A C9 H9C . 109.00 no
H9B C9 H9C . 109.00 no

loop_
_geom_bond_atom_site_label_1
_geom_bond_atom_site_label_2
_geom_bond_site_symmetry_2
_geom_bond_distance
_geom_bond_publ_flag
O1 C7 . 1.3631(16) no
O1 C8 . 1.4779(16) no
O2 C7 . 1.2063(16) no
C1 C2 . 1.3837(18) no
C1 C6 . 1.3826(18) no
C1 C8 . 1.5157(18) no
C2 C3 . 1.3958(19) no
C3 C4 . 1.397(2) no
C4 C5 . 1.3875(19) no
C5 C6 . 1.3917(18) no
C6 C7 . 1.4714(18) no
C8 C9 . 1.5185(13) no
C8 C9 8_555 1.5185(13) no
C2 H2 . 0.9300 no
C3 H3 . 0.9300 no
C4 H4 . 0.9300 no
C5 H5 . 0.9300 no
C9 H9A . 0.9600 no
C9 H9B . 0.9600 no
C9 H9C . 0.9600 no

loop_
_geom_hbond_atom_site_label_D
_geom_hbond_atom_site_label_H
_geom_hbond_atom_site_label_A
_geom_hbond_site_symmetry_A
_geom_hbond_distance_DH
_geom_hbond_distance_HA
_geom_hbond_distance_DA
_geom_hbond_angle_DHA
_geom_hbond_publ_flag
C2 H2 O2 3_455 0.93 2.43 3.3072(17) 158 yes

loop_
_geom_torsion_atom_site_label_1
_geom_torsion_atom_site_label_2
_geom_torsion_atom_site_label_3
_geom_torsion_atom_site_label_4
_geom_torsion
_geom_torsion_publ_flag
C7 O1 C8 C9 119.51(7) no
C8 O1 C7 O2 180.00 no
C8 O1 C7 C6 0.00 no
C7 O1 C8 C1 0.00 no
C8 C1 C2 C3 180.00 no
C2 C1 C6 C5 0.00 no
C2 C1 C6 C7 180.00 no
C6 C1 C2 C3 0.00 no
C6 C1 C8 O1 0.00 no
C6 C1 C8 C9 -116.08(8) no
C8 C1 C6 C7 0.00 no
C2 C1 C8 O1 180.00 no
C8 C1 C6 C5 180.00 no
C2 C1 C8 C9 63.92(8) no
C1 C2 C3 C4 0.00 no
C2 C3 C4 C5 0.00 no
C3 C4 C5 C6 0.00 no
C4 C5 C6 C1 0.00 no
C4 C5 C6 C7 180.00 no
C1 C6 C7 O2 180.00 no
C5 C6 C7 O1 180.00 no
C5 C6 C7 O2 0.00 no
C1 C6 C7 O1 0.00 no
